data_7013464
loop_
_publ_author_name
'Licchelli, Maurizio'
'Biroli, Alessio Orbelli'
'Poggi, Antonio'
'Sacchi, Donatella'
'Sangermani, Corrado'
'Zema, Michele'

_publ_section_title
;
 Excimer emission induced by metal ion coordination in
 1,8-naphthalimide-tethered iminopyridine ligands
;
_journal_issue 23
_journal_name_full 'Dalton Transactions'
_journal_page_first 4537
_journal_paper_doi 10.1039/b308439f
_journal_year 2003
_chemical_formula_moiety 'C44 H30 Cu1 F6 N6 O11 S2'
_chemical_formula_sum 'C44 H30 Cu F6 N6 O11 S2'
_chemical_formula_weight 1060.43
_chemical_name_systematic
;
?
;
_space_group_IT_number 96
_symmetry_cell_setting tetragonal
_symmetry_space_group_name_Hall 'P 4nw 2abw'
_symmetry_space_group_name_H-M 'P 43 21 2'
_atom_sites_solution_hydrogens geom
_atom_sites_solution_primary direct
_atom_sites_solution_secondary difmap
_audit_creation_method SHELXL-97
_cell_angle_alpha 90.00
_cell_angle_beta 90.00
_cell_angle_gamma 90.00
_cell_formula_units_Z 4
_cell_length_a 17.81(8)
_cell_length_b 17.81(8)
_cell_length_c 14.15(6)
_cell_measurement_reflns_used 25
_cell_measurement_temperature 293(2)
_cell_measurement_theta_max 9.84
_cell_measurement_theta_min 5.53
_cell_volume 4488(3)
_computing_cell_refinement 'CAD4 Express (Enraf Nonius, 1994)'
_computing_data_collection 'CAD4 Express (Enraf Nonius, 1994)'
_computing_data_reduction 'XCAD4 (Harms & Wocadlo, 1995)'
_computing_molecular_graphics 'Ortep-3 for Windows (Farrugia, 1997)'
_computing_publication_material 'WinGX (Farrugia, 1998)'
_computing_structure_refinement 'SHELXL-97 (Sheldrick, 1997)'
_computing_structure_solution 'SIR92 (Altomare et al, 1993)'
_diffrn_ambient_temperature 293(2)
_diffrn_measured_fraction_theta_full 0.999
_diffrn_measured_fraction_theta_max 0.999
_diffrn_measurement_device_type 'Enraf Nonius CAD4'
_diffrn_measurement_method 'non-profiled omega scans'
_diffrn_radiation_monochromator graphite
_diffrn_radiation_source 'fine-focus sealed tube'
_diffrn_radiation_type MoK\a
_diffrn_radiation_wavelength 0.71073
_diffrn_reflns_av_R_equivalents 0.1691
_diffrn_reflns_av_sigmaI/netI 0.1607
_diffrn_reflns_limit_h_max 21
_diffrn_reflns_limit_h_min 0
_diffrn_reflns_limit_k_max 21
_diffrn_reflns_limit_k_min 0
_diffrn_reflns_limit_l_max 16
_diffrn_reflns_limit_l_min 0
_diffrn_reflns_number 4393
_diffrn_reflns_theta_full 25.02
_diffrn_reflns_theta_max 25.02
_diffrn_reflns_theta_min 2.16
_diffrn_standards_decay_% 0
_diffrn_standards_interval_time 240
_diffrn_standards_number 3
_exptl_absorpt_coefficient_mu 0.673
_exptl_absorpt_correction_T_max 0.935
_exptl_absorpt_correction_T_min 0.910
_exptl_absorpt_correction_type psi-scan
_exptl_absorpt_process_details
;
?
;
_exptl_crystal_colour blue
_exptl_crystal_density_diffrn 1.569
_exptl_crystal_density_method 'not measured'
_exptl_crystal_description prism
_exptl_crystal_F_000 2092
_exptl_crystal_size_max 0.14
_exptl_crystal_size_mid 0.14
_exptl_crystal_size_min 0.10
_refine_diff_density_max 0.719
_refine_diff_density_min -0.534
_refine_diff_density_rms 0.133
_refine_ls_abs_structure_details 'Flack H D (1983), Acta Cryst. A39, 876-881'
_refine_ls_abs_structure_Flack 0.48(17)
_refine_ls_extinction_coef 0.0003(13)
_refine_ls_extinction_expression Fc^*^=kFc[1+0.001xFc^2^\l^3^/sin(2\q)]^-1/4^
_refine_ls_extinction_method SHELXL
_refine_ls_goodness_of_fit_ref 1.289
_refine_ls_hydrogen_treatment mixed
_refine_ls_matrix_type full
_refine_ls_number_parameters 116
_refine_ls_number_reflns 2296
_refine_ls_number_restraints 21
_refine_ls_restrained_S_all 1.288
_refine_ls_R_factor_all 0.3323
_refine_ls_R_factor_gt 0.1677
_refine_ls_shift/su_max 0.000
_refine_ls_shift/su_mean 0.000
_refine_ls_structure_factor_coef Fsqd
_refine_ls_weighting_details 'calc w=1/[\s^2^(Fo^2^)+(0.2000P)^2^+0.0000P] where P=(Fo^2^+2Fc^2^)/3'
_refine_ls_weighting_scheme calc
_refine_ls_wR_factor_gt 0.4202
_refine_ls_wR_factor_ref 0.5012
_reflns_number_gt 720
_reflns_number_total 2296
_reflns_threshold_expression >2sigma(I)
_cod_data_source_file b308439f.txt
_cod_data_source_block licc19
_cod_original_cell_volume 4488(34)
_cod_original_formula_sum 'C44 H30 Cu1 F6 N6 O11 S2'
_cod_database_code 7013464

loop_
_symmetry_equiv_pos_as_xyz
'x, y, z'
'-x, -y, z+1/2'
'x+1/2, -y+1/2, -z+1/4'
'-x+1/2, y+1/2, -z+3/4'
'-y, -x, -z+1/2'
'y, x, -z'
'y+1/2, -x+1/2, z+1/4'
'-y+1/2, x+1/2, z+3/4'

loop_
_atom_site_label
_atom_site_type_symbol
_atom_site_fract_x
_atom_site_fract_y
_atom_site_fract_z
_atom_site_U_iso_or_equiv
_atom_site_adp_type
_atom_site_occupancy
_atom_site_symmetry_multiplicity
_atom_site_calc_flag
_atom_site_refinement_flags
_atom_site_disorder_assembly
_atom_site_disorder_group
Cu1 Cu 0.19876(16) -0.19876(16) 0.2500 0.184(4) Uani 1 2 d S . .
O1 O 0.2866(9) -0.0843(9) 0.1927(10) 0.096(5) Uiso 1 1 d . . .
O2 O 0.5263(9) -0.1479(9) 0.2134(11) 0.102(5) Uiso 1 1 d . . .
N2 N 0.2946(11) -0.2106(11) 0.3236(14) 0.103(6) Uiso 1 1 d . . .
N3 N 0.4052(10) -0.1167(10) 0.2070(12) 0.097(6) Uiso 1 1 d D . .
N1 N 0.1606(11) -0.1405(11) 0.3594(14) 0.104(6) Uiso 1 1 d . . .
C1 C 0.0906(16) -0.1231(15) 0.3761(18) 0.115(9) Uiso 1 1 d . . .
H1 H 0.0535 -0.1356 0.3326 0.137 Uiso 1 1 calc R . .
C2 C 0.0704(19) -0.0832(16) 0.465(2) 0.138(10) Uiso 1 1 d . . .
H2 H 0.0234 -0.0616 0.4736 0.166 Uiso 1 1 calc R . .
C3 C 0.121(2) -0.080(2) 0.528(3) 0.187(16) Uiso 1 1 d . . .
H3 H 0.1115 -0.0529 0.5822 0.224 Uiso 1 1 calc R . .
C4 C 0.1976(17) -0.1191(16) 0.520(2) 0.132(10) Uiso 1 1 d . . .
H4 H 0.2299 -0.1254 0.5706 0.158 Uiso 1 1 calc R . .
C5 C 0.2139(15) -0.1434(14) 0.4305(18) 0.101(8) Uiso 1 1 d . . .
C6 C 0.2801(12) -0.1759(12) 0.4062(16) 0.083(6) Uiso 1 1 d . . .
H6 H 0.3188 -0.1739 0.4502 0.099 Uiso 1 1 calc R . .
C7 C 0.3621(14) -0.2315(14) 0.2954(15) 0.095(7) Uiso 1 1 d . . .
H7A H 0.3630 -0.2856 0.2879 0.114 Uiso 1 1 calc R . .
H7B H 0.3984 -0.2184 0.3438 0.114 Uiso 1 1 calc R . .
C8 C 0.3871(15) -0.1922(14) 0.1955(17) 0.106(8) Uiso 1 1 d . . .
H8A H 0.4301 -0.2186 0.1698 0.127 Uiso 1 1 calc R . .
H8B H 0.3462 -0.1966 0.1505 0.127 Uiso 1 1 calc R . .
C9 C 0.3527(11) -0.0593(7) 0.2028(15) 0.083(6) Uiso 1 1 d D . .
C10 C 0.4822(13) -0.1000(13) 0.2140(14) 0.082(7) Uiso 1 1 d . . .
C11 C 0.3732(5) 0.0157(6) 0.1998(8) 0.070(5) Uiso 1 1 d GD . .
C12 C 0.3180(5) 0.0709(7) 0.1972(8) 0.090(7) Uiso 1 1 d G . .
H12 H 0.2676 0.0574 0.1944 0.108 Uiso 1 1 calc R . .
C13 C 0.3381(6) 0.1463(7) 0.1989(8) 0.103(8) Uiso 1 1 d G . .
H13 H 0.3012 0.1832 0.1973 0.123 Uiso 1 1 calc R . .
C14 C 0.4135(7) 0.1665(5) 0.2032(8) 0.108(8) Uiso 1 1 d G . .
H14 H 0.4269 0.2170 0.2043 0.129 Uiso 1 1 calc R . .
C15 C 0.4686(5) 0.1114(5) 0.2057(6) 0.077(6) Uiso 1 1 d G . .
C16 C 0.4485(5) 0.0360(5) 0.2040(6) 0.082(6) Uiso 1 1 d G . .
C17 C 0.5037(6) -0.0192(5) 0.2065(8) 0.088(7) Uiso 1 1 d G . .
C18 C 0.5790(5) 0.0010(7) 0.2107(9) 0.090(7) Uiso 1 1 d G . .
H18 H 0.6159 -0.0359 0.2124 0.108 Uiso 1 1 calc R . .
C19 C 0.5991(5) 0.0764(8) 0.2124(9) 0.091(7) Uiso 1 1 d G . .
H19 H 0.6495 0.0899 0.2153 0.109 Uiso 1 1 calc R . .
C20 C 0.5439(6) 0.1316(6) 0.2099(9) 0.130(10) Uiso 1 1 d G . .
H20 H 0.5574 0.1820 0.2111 0.156 Uiso 1 1 calc R . .
S1 S 0.4656(10) -0.3060(11) 0.5318(15) 0.280(12) Uiso 0.50 1 d PD . .
C21 C 0.4656(10) -0.3060(11) 0.5318(15) 0.280(12) Uiso 0.50 1 d P . .
S2 S 0.3906(9) -0.3712(10) 0.5030(15) 0.264(10) Uiso 0.50 1 d PD . .
C22 C 0.3906(9) -0.3712(10) 0.5030(15) 0.264(10) Uiso 0.50 1 d P . .
O3 O 0.3257(12) -0.333(2) 0.520(5) 0.60(2) Uiso 0.50 1 d PD . .
F3 F 0.3257(12) -0.333(2) 0.520(5) 0.60(2) Uiso 0.50 1 d P . .
O4 O 0.396(3) -0.393(3) 0.411(2) 0.60(2) Uiso 0.50 1 d PD . .
F4 F 0.396(3) -0.393(3) 0.411(2) 0.60(2) Uiso 0.50 1 d P . .
O5 O 0.398(3) -0.4323(19) 0.560(4) 0.60(2) Uiso 0.50 1 d PD . .
F5 F 0.398(3) -0.4323(19) 0.560(4) 0.60(2) Uiso 0.50 1 d P . .
O6 O 0.441(3) -0.2360(12) 0.507(5) 0.60(2) Uiso 0.50 1 d PD . .
F6 F 0.441(3) -0.2360(12) 0.507(5) 0.60(2) Uiso 0.50 1 d P . .
O7 O 0.5267(17) -0.326(3) 0.480(4) 0.60(2) Uiso 0.50 1 d PD . .
F7 F 0.5267(17) -0.326(3) 0.480(4) 0.60(2) Uiso 0.50 1 d P . .
O8 O 0.478(3) -0.309(3) 0.6267(18) 0.60(2) Uiso 0.50 1 d PD . .
F8 F 0.478(3) -0.309(3) 0.6267(18) 0.60(2) Uiso 0.50 1 d P . .
C23 C 0.129(5) 0.129(5) 0.0000 0.33(5) Uiso 1 2 d S . .
C24 C 0.192(5) 0.192(5) 0.0000 0.36(5) Uiso 1 2 d S . .
C25 O 0.319(2) 0.319(2) 0.0000 0.30(3) Uiso 1 2 d S . .

loop_
_atom_site_aniso_label
_atom_site_aniso_U_11
_atom_site_aniso_U_22
_atom_site_aniso_U_33
_atom_site_aniso_U_23
_atom_site_aniso_U_13
_atom_site_aniso_U_12
Cu1 0.227(6) 0.227(6) 0.099(3) -0.088(4) -0.088(4) 0.167(6)

loop_
_atom_type_symbol
_atom_type_description
_atom_type_scat_dispersion_real
_atom_type_scat_dispersion_imag
_atom_type_scat_source
Cu Cu 0.3201 1.2651 'International Tables Vol C Tables 4.2.6.8 and 6.1.1.4'
O O 0.0106 0.0060 'International Tables Vol C Tables 4.2.6.8 and 6.1.1.4'
N N 0.0061 0.0033 'International Tables Vol C Tables 4.2.6.8 and 6.1.1.4'
C C 0.0033 0.0016 'International Tables Vol C Tables 4.2.6.8 and 6.1.1.4'
S S 0.1246 0.1234 'International Tables Vol C Tables 4.2.6.8 and 6.1.1.4'
F F 0.0171 0.0103 'International Tables Vol C Tables 4.2.6.8 and 6.1.1.4'
H H 0.0000 0.0000 'International Tables Vol C Tables 4.2.6.8 and 6.1.1.4'

loop_
_geom_angle_atom_site_label_1
_geom_angle_atom_site_label_2
_geom_angle_atom_site_label_3
_geom_angle
_geom_angle_site_symmetry_1
_geom_angle_site_symmetry_3
_geom_angle_publ_flag
N1 Cu1 N1 104.5(12) 5 . ?
N1 Cu1 N2 152.2(7) 5 . ?
N1 Cu1 N2 86.7(9) . . ?
N1 Cu1 N2 86.7(9) 5 5 ?
N1 Cu1 N2 152.2(7) . 5 ?
N2 Cu1 N2 95.2(12) . 5 ?
N1 Cu1 O1 92.2(7) 5 5 ?
N1 Cu1 O1 79.0(7) . 5 ?
N2 Cu1 O1 115.2(7) . 5 ?
N2 Cu1 O1 75.1(6) 5 5 ?
N1 Cu1 O1 79.0(7) 5 . ?
N1 Cu1 O1 92.2(7) . . ?
N2 Cu1 O1 75.1(6) . . ?
N2 Cu1 O1 115.2(7) 5 . ?
O1 Cu1 O1 165.7(7) 5 . ?
C9 O1 Cu1 140.5(12) . . ?
C7 N2 C6 124(2) . . ?
C7 N2 Cu1 130.3(16) . . ?
C6 N2 Cu1 103.8(16) . . ?
C9 N3 C8 123.4(18) . . ?
C9 N3 C10 120.3(19) . . ?
C8 N3 C10 116.1(18) . . ?
C1 N1 C5 122(2) . . ?
C1 N1 Cu1 126.4(18) . . ?
C5 N1 Cu1 108.2(16) . . ?
N1 C1 C2 120(3) . . ?
N1 C1 H1 120.1 . . ?
C2 C1 H1 120.1 . . ?
C3 C2 C1 116(3) . . ?
C3 C2 H2 122.0 . . ?
C1 C2 H2 122.0 . . ?
C2 C3 C4 124(4) . . ?
C2 C3 H3 117.8 . . ?
C4 C3 H3 117.8 . . ?
C5 C4 C3 114(3) . . ?
C5 C4 H4 123.1 . . ?
C3 C4 H4 123.1 . . ?
C6 C5 C4 124(3) . . ?
C6 C5 N1 115(2) . . ?
C4 C5 N1 121(3) . . ?
N2 C6 C5 126(2) . . ?
N2 C6 H6 117.2 . . ?
C5 C6 H6 117.2 . . ?
N2 C7 C8 113(2) . . ?
N2 C7 H7A 109.0 . . ?
C8 C7 H7A 109.0 . . ?
N2 C7 H7B 109.0 . . ?
C8 C7 H7B 109.0 . . ?
H7A C7 H7B 107.8 . . ?
N3 C8 C7 112.0(19) . . ?
N3 C8 H8A 109.2 . . ?
C7 C8 H8A 109.2 . . ?
N3 C8 H8B 109.2 . . ?
C7 C8 H8B 109.2 . . ?
H8A C8 H8B 107.9 . . ?
O1 C9 C11 125.4(15) . . ?
O1 C9 N3 111.9(14) . . ?
C11 C9 N3 122.3(17) . . ?
O2 C10 N3 120(2) . . ?
O2 C10 C17 122(2) . . ?
N3 C10 C17 116.6(18) . . ?
C9 C11 C12 119.8(9) . . ?
C9 C11 C16 120.1(9) . . ?
C12 C11 C16 120.0 . . ?
C13 C12 C11 120.0 . . ?
C13 C12 H12 120.0 . . ?
C11 C12 H12 120.0 . . ?
C14 C13 C12 120.0 . . ?
C14 C13 H13 120.0 . . ?
C12 C13 H13 120.0 . . ?
C13 C14 C15 120.0 . . ?
C13 C14 H14 120.0 . . ?
C15 C14 H14 120.0 . . ?
C16 C15 C14 120.0 . . ?
C16 C15 C20 120.0 . . ?
C14 C15 C20 120.0 . . ?
C17 C16 C15 120.0 . . ?
C17 C16 C11 120.0 . . ?
C15 C16 C11 120.0 . . ?
C16 C17 C18 120.0 . . ?
C16 C17 C10 120.2(10) . . ?
C18 C17 C10 119.6(10) . . ?
C19 C18 C17 120.0 . . ?
C19 C18 H18 120.0 . . ?
C17 C18 H18 120.0 . . ?
C18 C19 C20 120.0 . . ?
C18 C19 H19 120.0 . . ?
C20 C19 H19 120.0 . . ?
C19 C20 C15 120.0 . . ?
C19 C20 H20 120.0 . . ?
C15 C20 H20 120.0 . . ?
O7 S1 O8 112.7(15) . . ?
O7 S1 O6 111.5(15) . . ?
O8 S1 O6 109.7(14) . . ?
O7 S1 S2 107.5(13) . . ?
O8 S1 S2 108.5(13) . . ?
O6 S1 S2 106.6(12) . . ?
O4 S2 O3 111.7(14) . . ?
O4 S2 O5 110.0(14) . . ?
O3 S2 O5 111.8(15) . . ?
O4 S2 S1 110.2(13) . . ?
O3 S2 S1 105.3(12) . . ?
O5 S2 S1 107.8(13) . . ?

loop_
_geom_bond_atom_site_label_1
_geom_bond_atom_site_label_2
_geom_bond_distance
_geom_bond_site_symmetry_2
_geom_bond_publ_flag
Cu1 N1 1.98(2) 5 ?
Cu1 N1 1.98(2) . ?
Cu1 N2 2.01(2) . ?
Cu1 N2 2.01(2) 5 ?
Cu1 O1 2.694(19) 5 ?
Cu1 O1 2.694(19) . ?
O1 C9 1.27(2) . ?
O2 C10 1.16(2) . ?
N2 C7 1.32(3) . ?
N2 C6 1.35(3) . ?
N3 C9 1.387(11) . ?
N3 C8 1.39(3) . ?
N3 C10 1.41(3) . ?
N1 C1 1.31(3) . ?
N1 C5 1.39(3) . ?
C1 C2 1.49(3) . ?
C1 H1 0.9300 . ?
C2 C3 1.27(4) . ?
C2 H2 0.9300 . ?
C3 C4 1.53(4) . ?
C3 H3 0.9300 . ?
C4 C5 1.36(3) . ?
C4 H4 0.9300 . ?
C5 C6 1.36(3) . ?
C6 H6 0.9300 . ?
C7 C8 1.64(3) . ?
C7 H7A 0.9700 . ?
C7 H7B 0.9700 . ?
C8 H8A 0.9700 . ?
C8 H8B 0.9700 . ?
C9 C11 1.386(11) . ?
C10 C17 1.49(2) . ?
C11 C12 1.3900 . ?
C11 C16 1.3900 . ?
C12 C13 1.3900 . ?
C12 H12 0.9300 . ?
C13 C14 1.3900 . ?
C13 H13 0.9300 . ?
C14 C15 1.3900 . ?
C14 H14 0.9300 . ?
C15 C16 1.3900 . ?
C15 C20 1.3900 . ?
C16 C17 1.3900 . ?
C17 C18 1.3900 . ?
C18 C19 1.3900 . ?
C18 H18 0.9300 . ?
C19 C20 1.3900 . ?
C19 H19 0.9300 . ?
C20 H20 0.9300 . ?
S1 O7 1.356(10) . ?
S1 O8 1.361(11) . ?
S1 O6 1.368(11) . ?
S1 S2 1.816(12) . ?
S2 O4 1.361(11) . ?
S2 O3 1.363(11) . ?
S2 O5 1.365(10) . ?
C23 C24 1.58(13) . ?
